data_7203878
loop_
_publ_author_name
'Cusack, Rodney M.'
'Gr\/ondahl, Lisbeth'
'Abbenante, Giovanni'
'Fairlie, David P.'
'Gahan, Lawrence R.'
'Hanson, Graeme R.'
'Hambley, Trevor W.'

_publ_section_title
;
 Conformations of cyclic octapeptides and the influence of heterocyclic
 ring constraints upon calcium binding&#x200A;&#x2020;
;
_journal_issue 2
_journal_name_full 'Journal of the Chemical Society, Perkin Transactions 2'
_journal_page_first 323
_journal_paper_doi 10.1039/a906090a
_journal_year 2000
_chemical_formula_sum 'C38 H70 N8 O12'
_chemical_formula_weight 831.02
_space_group_IT_number 19
_symmetry_cell_setting orthorhombic
_symmetry_Int_Tables_number 19
_symmetry_space_group_name_Hall 'P 2ac 2ab'
_symmetry_space_group_name_H-M 'P 21 21 21'
_audit_creation_date 1997-02-25
_audit_creation_method 'by teXsan v1.7'
_audit_update_record ?
_cell_angle_alpha 90
_cell_angle_beta 90
_cell_angle_gamma 90
_cell_formula_units_Z 4
_cell_length_a 17.646(2)
_cell_length_b 23.396(3)
_cell_length_c 11.5285(9)
_cell_measurement_reflns_used 25
_cell_measurement_temperature 294.2
_cell_measurement_theta_max 12.2
_cell_measurement_theta_min 9.2
_cell_volume 4759.5(9)
_computing_cell_refinement 'MSC/AFC Diffractometer Control'
_computing_data_collection 'MSC/AFC Diffractometer Control'
_computing_data_reduction 'teXsan (MSC, 1995)'
_computing_publication_material 'teXsan (MSC, 1995)'
_computing_structure_refinement 'teXsan (MSC, 1995)'
_computing_structure_solution
;
SIR88 (Burla, et. al. 1989)
;
_diffrn_ambient_temperature 294.2
_diffrn_measurement_device 'Rigaku AFC7R'
_diffrn_measurement_method \w-2\q
_diffrn_orient_matrix_UB_11 0.02091
_diffrn_orient_matrix_UB_12 0.00528
_diffrn_orient_matrix_UB_13 0.07991
_diffrn_orient_matrix_UB_21 -0.00553
_diffrn_orient_matrix_UB_22 0.04235
_diffrn_orient_matrix_UB_23 -0.00814
_diffrn_orient_matrix_UB_31 -0.05238
_diffrn_orient_matrix_UB_32 -0.00236
_diffrn_orient_matrix_UB_33 0.03275
_diffrn_radiation_detector 'scintillation counter'
_diffrn_radiation_monochromator graphite
_diffrn_radiation_source 'Rigaku rotating anode'
_diffrn_radiation_type 'Cu K\a'
_diffrn_radiation_wavelength 1.5418
_diffrn_reflns_av_R_equivalents 0.00000
_diffrn_reflns_limit_h_max 18
_diffrn_reflns_limit_h_min 0
_diffrn_reflns_limit_k_max 26
_diffrn_reflns_limit_k_min 0
_diffrn_reflns_limit_l_max 12
_diffrn_reflns_limit_l_min 0
_diffrn_reflns_number 3629
_diffrn_reflns_reduction_process 'Lp corrections applied'
_diffrn_reflns_theta_max 60.08
_diffrn_reflns_theta_min 2.51
_diffrn_standards_decay_% 1.37
_diffrn_standards_interval_count 150
_diffrn_standards_number 3
_exptl_absorpt_coefficient_mu 0.716
_exptl_absorpt_correction_T_max 0.996
_exptl_absorpt_correction_T_min 0.796
_exptl_absorpt_correction_type
;
\y scans (North,Phillips & Matthews, 1968)
;
_exptl_crystal_colour colourlessprisms
_exptl_crystal_density_diffrn 1.160
_exptl_crystal_density_meas ?
_exptl_crystal_description prisms
_exptl_crystal_F_000 1800.00
_exptl_crystal_size_max 0.25
_exptl_crystal_size_mid 0.20
_exptl_crystal_size_min 0.10
_refine_diff_density_max 0.21
_refine_diff_density_min -0.16
_refine_ls_extinction_coef 0.00000033(2)
_refine_ls_extinction_expression 'equ(3) Acta Cryst.(1968) A24, p213.'
_refine_ls_extinction_method 'Zachariasen (1967)'
_refine_ls_goodness_of_fit_all 1.901
_refine_ls_goodness_of_fit_obs 1.901
_refine_ls_hydrogen_treatment noref
_refine_ls_matrix_type full
_refine_ls_number_constraints 0
_refine_ls_number_parameters 523
_refine_ls_number_reflns 2058
_refine_ls_number_restraints 0
_refine_ls_R_factor_all 0.0467
_refine_ls_R_factor_obs 0.0467
_refine_ls_shift/esd_max 0.0467
_refine_ls_shift/esd_mean 0.0995
_refine_ls_structure_factor_coef F
_refine_ls_weighting_details 'w = 1/[\s^2^(Fo) + 0.00000|Fo|^2^]'
_refine_ls_weighting_scheme calc
_refine_ls_wR_factor_all 0.0441
_refine_ls_wR_factor_obs 0.0441
_reflns_number_observed 2058
_reflns_number_total 3629
_reflns_observed_criterion >2.00\s(I)
_cod_data_source_file a906090a.txt
_cod_data_source_block twh270
_cod_depositor_comments
;
 Correcting the data name order in the GEOM_TORSION loop.

 Antanas Vaitkus,
 2018-08-08

The following automatic conversions were performed:

'_refine_ls_weighting_scheme' value 'w = 1/[\s^2^(Fo) +
0.00000|Fo|^2^]' was changed to 'calc'. New tag
'_refine_ls_weighting_details' was created. The value of the new tag
was set to 'w = 1/[\s^2^(Fo) + 0.00000|Fo|^2^]'.

Automatic conversion script
Id: cif_fix_values 3143 2015-03-26 13:38:13Z robertas 
;
_cod_original_cell_volume 4759.3(7)
_cod_original_sg_symbol_H-M 'P 21 21 21 '
_cod_original_formula_sum 'C38 H70 N8 O12 '
_cod_database_code 7203878

loop_
_symmetry_equiv_pos_as_xyz
'   +x,   +y,   +z'
'1/2-x,   -y,1/2+z'
'1/2+x,1/2-y,   -z'
'   -x,1/2+y,1/2-z'

loop_
_atom_site_aniso_label
_atom_site_aniso_U_11
_atom_site_aniso_U_22
_atom_site_aniso_U_33
_atom_site_aniso_U_12
_atom_site_aniso_U_13
_atom_site_aniso_U_23
O(1) 0.077(4) 0.060(4) 0.062(4) 0.021(3) -0.007(3) -0.011(4)
O(2) 0.048(3) 0.084(4) 0.050(3) -0.011(3) 0.007(3) -0.009(3)
O(3) 0.061(4) 0.056(4) 0.101(5) -0.008(3) -0.002(4) -0.008(4)
O(4) 0.031(3) 0.103(5) 0.079(4) 0.006(3) -0.003(3) 0.003(4)
O(5) 0.050(4) 0.079(5) 0.167(8) -0.003(3) 0.023(5) -0.022(5)
O(6) 0.053(4) 0.070(4) 0.080(4) 0.001(3) -0.012(4) -0.009(4)
O(7) 0.049(4) 0.133(6) 0.037(3) -0.002(4) -0.011(3) 0.005(4)
O(8) 0.034(3) 0.072(4) 0.071(4) -0.006(3) -0.003(3) -0.001(4)
O(9) 0.084(5) 0.077(5) 0.098(5) 0.008(4) -0.015(4) -0.003(4)
O(10) 0.078(4) 0.062(4) 0.044(3) -0.001(3) -0.009(3) -0.005(3)
O(11) 0.088(5) 0.112(5) 0.086(5) 0.026(4) 0.005(4) 0.022(5)
O(12) 0.27(1) 0.096(5) 0.073(5) 0.075(7) -0.055(6) -0.025(4)
N(1) 0.040(3) 0.058(4) 0.039(4) 0.004(4) 0.004(3) 0.004(3)
N(2) 0.047(4) 0.055(4) 0.034(4) 0.008(3) -0.007(4) -0.004(3)
N(3) 0.042(4) 0.050(4) 0.041(4) -0.005(4) 0.001(3) 0.000(4)
N(4) 0.035(3) 0.048(4) 0.058(4) 0.002(3) -0.004(4) 0.002(4)
N(5) 0.034(3) 0.063(5) 0.048(4) -0.005(4) -0.003(4) -0.005(4)
N(6) 0.043(4) 0.051(4) 0.072(5) -0.001(4) 0.003(4) -0.016(4)
N(7) 0.043(4) 0.074(5) 0.054(4) 0.005(4) -0.009(4) -0.016(4)
N(8) 0.043(4) 0.052(4) 0.043(4) 0.007(3) -0.004(3) 0.001(4)
C(1) 0.037(4) 0.061(5) 0.050(5) -0.008(4) -0.012(4) 0.004(5)
C(2) 0.042(5) 0.061(6) 0.042(5) -0.001(5) -0.003(4) -0.001(5)
C(3) 0.052(5) 0.046(5) 0.040(5) -0.008(4) 0.006(4) -0.006(4)
C(4) 0.041(5) 0.063(6) 0.038(5) 0.002(5) -0.006(5) 0.003(5)
C(5) 0.043(5) 0.052(6) 0.060(6) -0.004(4) -0.005(4) 0.006(5)
C(6) 0.062(6) 0.048(6) 0.059(6) -0.010(5) 0.016(5) -0.010(5)
C(7) 0.027(4) 0.071(6) 0.048(5) 0.004(4) -0.005(4) -0.015(5)
C(8) 0.034(5) 0.065(6) 0.069(6) 0.006(4) -0.008(5) -0.005(5)
C(9) 0.045(5) 0.043(5) 0.063(6) -0.009(4) 0.007(5) -0.003(5)
C(10) 0.036(5) 0.070(6) 0.063(6) -0.007(5) 0.009(5) -0.006(5)
C(11) 0.044(5) 0.068(6) 0.056(5) 0.004(5) -0.009(5) -0.007(5)
C(12) 0.029(4) 0.067(6) 0.067(6) -0.006(5) -0.008(5) 0.010(5)
C(13) 0.043(5) 0.083(7) 0.045(5) -0.013(5) -0.001(4) -0.009(5)
C(14) 0.046(5) 0.063(6) 0.038(5) 0.005(4) 0.007(5) -0.011(5)
C(15) 0.036(4) 0.048(5) 0.052(5) -0.004(4) 0.003(4) -0.004(4)
C(16) 0.048(5) 0.055(6) 0.028(4) -0.008(5) -0.003(4) 0.001(4)
C(17) 0.066(6) 0.080(7) 0.049(5) 0.001(5) -0.003(5) 0.005(5)
C(18) 0.17(1) 0.101(9) 0.055(7) -0.022(9) -0.014(8) 0.018(6)
C(19) 0.085(7) 0.115(9) 0.099(8) -0.005(7) 0.014(7) 0.033(7)
C(20) 0.085(7) 0.065(6) 0.045(5) 0.012(6) -0.014(5) 0.011(5)
C(21) 0.103(8) 0.085(7) 0.040(6) -0.006(6) -0.017(6) 0.007(5)
C(22) 0.051(5) 0.037(5) 0.110(9) 0.011(4) 0.005(6) 0.003(6)
C(23) 0.089(8) 0.085(8) 0.107(9) -0.006(6) 0.034(7) -0.031(7)
C(24) 0.17(1) 0.16(1) 0.17(1) -0.02(1) 0.06(1) -0.10(1)
C(25) 0.061(6) 0.080(7) 0.16(1) 0.019(6) -0.003(7) 0.040(8)
C(26) 0.044(5) 0.118(9) 0.062(7) 0.010(6) -0.003(5) 0.014(7)
C(27) 0.106(9) 0.20(1) 0.051(7) 0.017(10) 0.006(7) 0.015(8)
C(28) 0.116(9) 0.074(7) 0.059(7) 0.017(7) 0.031(7) 0.006(6)
C(29) 0.23(2) 0.073(8) 0.094(10) 0.052(9) 0.02(1) 0.012(7)
C(30) 0.17(1) 0.100(9) 0.107(10) 0.003(9) 0.00(1) 0.015(8)
C(31) 0.117(9) 0.069(6) 0.062(7) -0.012(7) -0.016(6) 0.001(6)
C(32) 0.14(1) 0.16(1) 0.067(7) -0.010(10) 0.009(8) 0.040(8)
C(33) 0.047(6) 0.095(8) 0.072(7) -0.002(6) 0.005(6) -0.037(6)
C(34) 0.079(8) 0.14(1) 0.080(8) -0.011(7) 0.021(7) -0.034(8)
C(35) 0.12(1) 0.21(2) 0.068(8) -0.01(1) 0.009(8) 0.002(9)
C(36) 0.129(10) 0.070(7) 0.109(9) 0.009(7) 0.003(9) -0.019(7)
C(37) 0.063(5) 0.052(5) 0.042(5) 0.007(5) 0.004(5) 0.010(5)
C(38) 0.105(8) 0.069(6) 0.062(6) 0.001(6) 0.003(6) 0.012(5)

loop_
_atom_site_label
_atom_site_fract_x
_atom_site_fract_y
_atom_site_fract_z
_atom_site_U_iso_or_equiv
_atom_site_occupancy
_atom_site_refinement_flags
_atom_site_thermal_displace_type
_atom_site_calc_flag
_atom_site_calc_attached_atom
O(1) 0.3101(3) 0.0916(3) 0.4905(5) 0.067(2) 1.000 . Uani d ?
O(2) 0.4818(3) 0.0872(2) 0.5977(5) 0.061(2) 1.000 . Uani d ?
O(3) 0.5487(3) 0.2234(3) 0.7825(6) 0.073(2) 1.000 . Uani d ?
O(4) 0.7438(3) 0.1257(3) 0.7579(5) 0.071(2) 1.000 . Uani d ?
O(5) 0.7585(3) 0.0410(3) 0.4650(7) 0.098(3) 1.000 . Uani d ?
O(6) 0.5293(3) -0.0128(2) 0.3082(5) 0.067(2) 1.000 . Uani d ?
O(7) 0.4275(3) -0.1061(3) 0.0920(5) 0.073(2) 1.000 . Uani d ?
O(8) 0.2549(3) -0.0847(2) 0.3230(5) 0.059(2) 1.000 . Uani d ?
O(9) 0.6213(4) 0.0248(3) 0.8772(6) 0.086(2) 1.000 . Uani d ?
O(10) 0.4062(3) -0.1263(2) 0.5063(4) 0.061(2) 1.000 . Uani d ?
O(11) 0.1774(4) 0.1428(3) 0.4235(6) 0.095(3) 1.000 . Uani d ?
O(12) 0.1242(6) 0.1730(3) 0.2117(6) 0.145(3) 1.000 . Uani d ?
N(1) 0.3599(3) -0.0298(3) 0.3128(5) 0.046(2) 1.000 . Uani d ?
N(2) 0.3689(4) 0.0089(3) 0.5319(5) 0.045(2) 1.000 . Uani d ?
N(3) 0.4012(3) 0.1190(3) 0.7345(5) 0.044(2) 1.000 . Uani d ?
N(4) 0.5450(3) 0.1300(3) 0.8265(6) 0.047(2) 1.000 . Uani d ?
N(5) 0.6405(3) 0.1142(3) 0.6433(6) 0.048(2) 1.000 . Uani d ?
N(6) 0.6338(4) 0.0226(3) 0.4674(6) 0.055(2) 1.000 . Uani d ?
N(7) 0.6014(3) -0.0887(3) 0.2527(6) 0.057(2) 1.000 . Uani d ?
N(8) 0.4513(3) -0.1249(3) 0.2786(5) 0.046(2) 1.000 . Uani d ?
C(1) 0.3221(4) 0.0245(4) 0.3338(7) 0.049(2) 1.000 . Uani d ?
C(2) 0.3326(4) 0.0442(4) 0.4604(7) 0.048(3) 1.000 . Uani d ?
C(3) 0.3784(4) 0.0259(3) 0.6534(6) 0.046(2) 1.000 . Uani d ?
C(4) 0.4235(4) 0.0811(4) 0.6577(7) 0.047(3) 1.000 . Uani d ?
C(5) 0.4322(4) 0.1761(3) 0.7396(7) 0.052(3) 1.000 . Uani d ?
C(6) 0.5153(5) 0.1778(4) 0.7863(7) 0.056(3) 1.000 . Uani d ?
C(7) 0.6244(4) 0.1260(4) 0.8547(7) 0.048(3) 1.000 . Uani d ?
C(8) 0.6740(5) 0.1217(4) 0.7467(8) 0.056(3) 1.000 . Uani d ?
C(9) 0.6787(4) 0.1154(3) 0.5334(8) 0.050(3) 1.000 . Uani d ?
C(10) 0.6934(5) 0.0561(4) 0.4848(8) 0.056(3) 1.000 . Uani d ?
C(11) 0.6388(4) -0.0354(4) 0.4231(7) 0.056(3) 1.000 . Uani d ?
C(12) 0.5858(4) -0.0426(4) 0.3202(8) 0.054(3) 1.000 . Uani d ?
C(13) 0.5580(4) -0.1037(4) 0.1490(7) 0.057(3) 1.000 . Uani d ?
C(14) 0.4729(5) -0.1105(3) 0.1708(7) 0.049(3) 1.000 . Uani d ?
C(15) 0.3720(4) -0.1345(3) 0.3097(7) 0.045(2) 1.000 . Uani d ?
C(16) 0.3244(5) -0.0807(3) 0.3125(6) 0.044(2) 1.000 . Uani d ?
C(17) 0.3395(5) 0.0718(4) 0.2456(8) 0.065(3) 1.000 . Uani d ?
C(18) 0.3227(8) 0.0511(5) 0.1238(8) 0.110(5) 1.000 . Uani d ?
C(19) 0.4184(6) 0.0945(5) 0.2565(10) 0.100(4) 1.000 . Uani d ?
C(20) 0.4153(5) -0.0215(4) 0.7231(7) 0.065(3) 1.000 . Uani d ?
C(21) 0.4175(6) -0.0097(4) 0.8525(7) 0.076(3) 1.000 . Uani d ?
C(22) 0.3827(5) 0.2171(3) 0.8074(10) 0.066(3) 1.000 . Uani d ?
C(23) 0.3704(6) 0.1983(4) 0.932(1) 0.094(4) 1.000 . Uani d ?
C(24) 0.3361(8) 0.2431(7) 1.013(1) 0.166(7) 1.000 . Uani d ?
C(25) 0.3092(5) 0.2272(4) 0.742(1) 0.101(4) 1.000 . Uani d ?
C(26) 0.6404(5) 0.0767(5) 0.9350(8) 0.075(3) 1.000 . Uani d ?
C(27) 0.5991(7) 0.0823(6) 1.0488(9) 0.119(5) 1.000 . Uani d ?
C(28) 0.6353(7) 0.1527(4) 0.4474(9) 0.083(4) 1.000 . Uani d ?
C(29) 0.6358(8) 0.2149(4) 0.489(1) 0.132(5) 1.000 . Uani d ?
C(30) 0.6683(8) 0.1491(5) 0.331(1) 0.127(5) 1.000 . Uani d ?
C(31) 0.6188(6) -0.0795(4) 0.5158(8) 0.083(4) 1.000 . Uani d ?
C(32) 0.6690(7) -0.0749(6) 0.6222(9) 0.124(5) 1.000 . Uani d ?
C(33) 0.5925(5) -0.1589(4) 0.0980(8) 0.071(3) 1.000 . Uani d ?
C(34) 0.5593(6) -0.1742(5) -0.022(1) 0.101(4) 1.000 . Uani d ?
C(35) 0.5754(8) -0.1336(7) -0.113(1) 0.133(6) 1.000 . Uani d ?
C(36) 0.5874(7) -0.2093(4) 0.178(1) 0.103(4) 1.000 . Uani d ?
C(37) 0.3685(5) -0.1625(3) 0.4264(7) 0.052(3) 1.000 . Uani d ?
C(38) 0.4030(6) -0.2217(4) 0.4251(8) 0.079(3) 1.000 . Uani d ?
H(1) 0.4127 -0.0295 0.2984 0.054 1.000 . Uiso c ?
H(2) 0.3878 -0.0266 0.5048 0.054 1.000 . Uiso c ?
H(3) 0.3633 0.1083 0.7887 0.053 1.000 . Uiso c ?
H(4) 0.5134 0.0973 0.8364 0.056 1.000 . Uiso c ?
H(5) 0.5876 0.1073 0.6424 0.058 1.000 . Uiso c ?
H(6) 0.5852 0.0374 0.4852 0.065 1.000 . Uiso c ?
H(7) 0.6427 -0.1124 0.2744 0.069 1.000 . Uiso c ?
H(8) 0.4890 -0.1285 0.3372 0.056 1.000 . Uiso c ?
H(9) 0.2696 0.0168 0.3257 0.060 1.000 . Uiso c ?
H(10) 0.3296 0.0329 0.6854 0.055 1.000 . Uiso c ?
H(11) 0.4339 0.1898 0.6624 0.062 1.000 . Uiso c ?
H(12) 0.6381 0.1600 0.8949 0.058 1.000 . Uiso c ?
H(13) 0.7266 0.1329 0.5456 0.060 1.000 . Uiso c ?
H(14) 0.6893 -0.0421 0.3982 0.065 1.000 . Uiso c ?
H(15) 0.5649 -0.0741 0.0935 0.067 1.000 . Uiso c ?
H(16) 0.3509 -0.1601 0.2538 0.055 1.000 . Uiso c ?
H(17) 0.3058 0.1026 0.2612 0.077 1.000 . Uiso c ?
H(18) 0.4448 0.0597 0.2614 0.119 1.000 . Uiso c ?
H(19) 0.4250 0.1078 0.1738 0.119 1.000 . Uiso c ?
H(23) 0.2731 0.0371 0.1190 0.131 1.000 . Uiso c ?
H(24) 0.3299 0.0817 0.0705 0.131 1.000 . Uiso c ?
H(25) 0.3579 0.0211 0.1044 0.131 1.000 . Uiso c ?
H(26) 0.3877 -0.0560 0.7107 0.077 1.000 . Uiso c ?
H(27) 0.4659 -0.0265 0.6959 0.077 1.000 . Uiso c ?
H(31) 0.4087 0.2526 0.8103 0.079 1.000 . Uiso c ?
H(32) 0.3374 0.1660 0.9320 0.113 1.000 . Uiso c ?
H(33) 0.4181 0.1872 0.9638 0.113 1.000 . Uiso c ?
H(34) 0.3679 0.2756 1.0146 0.198 1.000 . Uiso c ?
H(35) 0.2874 0.2534 0.9852 0.198 1.000 . Uiso c ?
H(36) 0.3317 0.2276 1.0889 0.198 1.000 . Uiso c ?
H(37) 0.2780 0.2528 0.7861 0.121 1.000 . Uiso c ?
H(38) 0.3197 0.2435 0.6691 0.121 1.000 . Uiso c ?
H(39) 0.2832 0.1920 0.7329 0.121 1.000 . Uiso c ?
H(40) 0.6933 0.0759 0.9508 0.089 1.000 . Uiso c ?
H(44) 0.6124 0.1170 1.0852 0.142 1.000 . Uiso c ?
H(45) 0.5456 0.0817 1.0348 0.142 1.000 . Uiso c ?
H(46) 0.6117 0.0510 1.0979 0.142 1.000 . Uiso c ?
H(47) 0.5677 -0.0737 0.5395 0.099 1.000 . Uiso c ?
H(48) 0.6241 -0.1166 0.4840 0.099 1.000 . Uiso c ?
H(49) 0.6543 -0.1025 0.6773 0.146 1.000 . Uiso c ?
H(50) 0.7204 -0.0814 0.5994 0.146 1.000 . Uiso c ?
H(51) 0.6647 -0.0377 0.6539 0.146 1.000 . Uiso c ?
H(52) 0.6450 -0.1514 0.0872 0.087 1.000 . Uiso c ?
H(53) 0.5356 -0.2202 0.1862 0.122 1.000 . Uiso c ?
H(54) 0.6153 -0.2402 0.1463 0.122 1.000 . Uiso c ?
H(55) 0.6073 -0.1995 0.2518 0.122 1.000 . Uiso c ?
H(56) 0.5802 -0.2102 -0.0448 0.122 1.000 . Uiso c ?
H(57) 0.5060 -0.1780 -0.0143 0.122 1.000 . Uiso c ?
H(58) 0.6280 -0.1282 -0.1211 0.163 1.000 . Uiso c ?
H(59) 0.5544 -0.1465 -0.1845 0.163 1.000 . Uiso c ?
H(60) 0.5521 -0.0975 -0.0939 0.163 1.000 . Uiso c ?
H(61) 0.3170 -0.1656 0.4484 0.062 1.000 . Uiso c ?
H(62) 0.3998 -0.2382 0.5002 0.094 1.000 . Uiso c ?
H(63) 0.3774 -0.2451 0.3708 0.094 1.000 . Uiso c ?
H(64) 0.4554 -0.2191 0.4034 0.094 1.000 . Uiso c ?
H(68) 0.5842 0.1395 0.4442 0.100 1.000 . Uiso c ?
H(69) 0.6701 0.1103 0.3075 0.154 1.000 . Uiso c ?
H(70) 0.6380 0.1704 0.2788 0.154 1.000 . Uiso c ?
H(71) 0.7181 0.1645 0.3330 0.154 1.000 . Uiso c ?
H(72) 0.6858 0.2290 0.4889 0.160 1.000 . Uiso c ?
H(73) 0.6049 0.2373 0.4390 0.160 1.000 . Uiso c ?
H(74) 0.6156 0.2166 0.5658 0.160 1.000 . Uiso c ?
H(75) 0.4265 0.1124 0.3462 0.097 1.000 . Uiso c ?
H(84) 0.4413 -0.0401 0.8953 0.182 1.000 . Uiso c ?
H(85) 0.4459 0.0249 0.8697 0.182 1.000 . Uiso c ?
H(86) 0.3676 -0.0043 0.8844 0.182 1.000 . Uiso c ?

loop_
_atom_type_symbol
_atom_type_oxidation_number
_atom_type_number_in_cell
_atom_type_scat_dispersion_real
_atom_type_scat_dispersion_imag
_atom_type_scat_source
C 0 152 0.018 0.009
;International Tables for Crystallography
(1992, Vol. C, Tables 4.2.6.8 and 6.1.1.1)
;
H 0 280 0.000 0.000
;International Tables for Crystallography
(1992, Vol. C, Table 6.1.1.2)
;
N 0 32 0.031 0.018
;International Tables for Crystallography
(1992, Vol. C, Tables 4.2.6.8 and 6.1.1.1)
;
O 0 48 0.049 0.032
;International Tables for Crystallography
(1992, Vol. C, Tables 4.2.6.8 and 6.1.1.1)
;

loop_
_geom_angle_atom_site_label_1
_geom_angle_atom_site_label_2
_geom_angle_atom_site_label_3
_geom_angle
_geom_angle_site_symmetry_1
_geom_angle_site_symmetry_2
_geom_angle_site_symmetry_3
_geom_angle_publ_flag
C(1) N(1) C(16) 124.0(6) . . . yes
C(1) N(1) H(1) 118.3 . . . no
C(16) N(1) H(1) 117.7 . . . no
C(2) N(2) C(3) 118.7(6) . . . yes
C(2) N(2) H(2) 120.5 . . . no
C(3) N(2) H(2) 120.8 . . . no
C(4) N(3) C(5) 122.6(6) . . . yes
C(4) N(3) H(3) 118.5 . . . no
C(5) N(3) H(3) 118.9 . . . no
C(6) N(4) C(7) 121.4(7) . . . yes
C(6) N(4) H(4) 119.2 . . . no
C(7) N(4) H(4) 119.4 . . . no
C(8) N(5) C(9) 125.1(6) . . . yes
C(8) N(5) H(5) 117.8 . . . no
C(9) N(5) H(5) 117.2 . . . no
C(10) N(6) C(11) 123.8(7) . . . yes
C(10) N(6) H(6) 118.0 . . . no
C(11) N(6) H(6) 118.2 . . . no
C(12) N(7) C(13) 123.5(7) . . . yes
C(12) N(7) H(7) 118.0 . . . no
C(13) N(7) H(7) 118.5 . . . no
C(14) N(8) C(15) 122.4(7) . . . yes
C(14) N(8) H(8) 118.8 . . . no
C(15) N(8) H(8) 118.8 . . . no
N(1) C(1) C(2) 111.3(7) . . . yes
N(1) C(1) C(17) 115.3(7) . . . yes
N(1) C(1) H(9) 105.4 . . . no
C(2) C(1) C(17) 112.8(7) . . . yes
C(2) C(1) H(9) 105.6 . . . no
C(17) C(1) H(9) 105.5 . . . no
O(1) C(2) N(2) 122.8(7) . . . yes
O(1) C(2) C(1) 119.9(8) . . . yes
N(2) C(2) C(1) 117.3(7) . . . yes
N(2) C(3) C(4) 108.7(6) . . . yes
N(2) C(3) C(20) 111.0(6) . . . yes
N(2) C(3) H(10) 108.3 . . . no
C(4) C(3) C(20) 112.3(6) . . . yes
C(4) C(3) H(10) 108.4 . . . no
C(20) C(3) H(10) 108.1 . . . no
O(2) C(4) N(3) 122.9(7) . . . yes
O(2) C(4) C(3) 120.8(8) . . . yes
N(3) C(4) C(3) 116.1(7) . . . yes
N(3) C(5) C(6) 113.1(7) . . . yes
N(3) C(5) C(22) 112.8(6) . . . yes
N(3) C(5) H(11) 106.6 . . . no
C(6) C(5) C(22) 110.3(7) . . . yes
C(6) C(5) H(11) 106.7 . . . no
C(22) C(5) H(11) 106.9 . . . no
O(3) C(6) N(4) 124.1(8) . . . yes
O(3) C(6) C(5) 117.6(8) . . . yes
N(4) C(6) C(5) 118.3(7) . . . yes
N(4) C(7) C(8) 112.1(7) . . . yes
N(4) C(7) C(26) 111.8(7) . . . yes
N(4) C(7) H(12) 107.6 . . . no
C(8) C(7) C(26) 110.1(7) . . . yes
C(8) C(7) H(12) 107.9 . . . no
C(26) C(7) H(12) 107.1 . . . no
O(4) C(8) N(5) 122.7(8) . . . yes
O(4) C(8) C(7) 118.6(8) . . . yes
N(5) C(8) C(7) 118.8(7) . . . yes
N(5) C(9) C(10) 112.8(7) . . . yes
N(5) C(9) C(28) 110.4(7) . . . yes
N(5) C(9) H(13) 107.2 . . . no
C(10) C(9) C(28) 111.6(7) . . . yes
C(10) C(9) H(13) 107.2 . . . no
C(28) C(9) H(13) 107.3 . . . no
O(5) C(10) N(6) 123.1(8) . . . yes
O(5) C(10) C(9) 119.5(7) . . . yes
N(6) C(10) C(9) 117.3(7) . . . yes
N(6) C(11) C(12) 109.9(7) . . . yes
N(6) C(11) C(31) 111.8(7) . . . yes
N(6) C(11) H(14) 108.6 . . . no
C(12) C(11) C(31) 109.2(7) . . . yes
C(12) C(11) H(14) 108.8 . . . no
C(31) C(11) H(14) 108.5 . . . no
O(6) C(12) N(7) 123.5(8) . . . yes
O(6) C(12) C(11) 121.8(8) . . . yes
N(7) C(12) C(11) 114.2(7) . . . yes
N(7) C(13) C(14) 113.9(7) . . . yes
N(7) C(13) C(33) 107.7(7) . . . yes
N(7) C(13) H(15) 107.9 . . . no
C(14) C(13) C(33) 111.3(7) . . . yes
C(14) C(13) H(15) 108.2 . . . no
C(33) C(13) H(15) 107.7 . . . no
O(7) C(14) N(8) 121.7(7) . . . yes
O(7) C(14) C(13) 121.0(7) . . . yes
N(8) C(14) C(13) 117.2(7) . . . yes
N(8) C(15) C(16) 114.0(6) . . . yes
N(8) C(15) C(37) 109.0(7) . . . yes
N(8) C(15) H(16) 107.8 . . . no
C(16) C(15) C(37) 108.7(6) . . . yes
C(16) C(15) H(16) 108.7 . . . no
C(37) C(15) H(16) 108.5 . . . no
O(8) C(16) N(1) 121.9(7) . . . yes
O(8) C(16) C(15) 119.3(7) . . . yes
N(1) C(16) C(15) 118.6(7) . . . yes
C(1) C(17) C(18) 110.1(8) . . . yes
C(1) C(17) C(19) 112.8(7) . . . yes
C(1) C(17) H(17) 107.2 . . . no
C(18) C(17) C(19) 112.0(9) . . . yes
C(18) C(17) H(17) 107.2 . . . no
C(19) C(17) H(17) 107.3 . . . no
C(17) C(18) H(23) 110.5 . . . no
C(17) C(18) H(24) 109.4 . . . no
C(17) C(18) H(25) 108.8 . . . no
H(23) C(18) H(24) 110.4 . . . no
H(23) C(18) H(25) 109.6 . . . no
H(24) C(18) H(25) 108.1 . . . no
C(17) C(19) H(18) 99.2 . . . no
C(17) C(19) H(19) 97.9 . . . no
C(17) C(19) H(75) 109.1 . . . no
H(18) C(19) H(19) 105.5 . . . no
H(18) C(19) H(75) 101.8 . . . no
H(19) C(19) H(75) 137.6 . . . no
C(3) C(20) C(21) 113.5(7) . . . yes
C(3) C(20) H(26) 108.7 . . . no
C(3) C(20) H(27) 108.6 . . . no
C(21) C(20) H(26) 108.3 . . . no
C(21) C(20) H(27) 108.8 . . . no
H(26) C(20) H(27) 109.0 . . . no
C(20) C(21) H(84) 112.3 . . . no
C(20) C(21) H(85) 111.4 . . . no
C(20) C(21) H(86) 112.1 . . . no
H(84) C(21) H(85) 106.6 . . . no
H(84) C(21) H(86) 107.5 . . . no
H(85) C(21) H(86) 106.6 . . . no
C(5) C(22) C(23) 112.8(7) . . . yes
C(5) C(22) C(25) 109.6(9) . . . yes
C(5) C(22) H(31) 107.0 . . . no
C(23) C(22) C(25) 113.0(8) . . . yes
C(23) C(22) H(31) 106.9 . . . no
C(25) C(22) H(31) 107.2 . . . no
C(22) C(23) C(24) 115(1) . . . yes
C(22) C(23) H(32) 108.3 . . . no
C(22) C(23) H(33) 108.3 . . . no
C(24) C(23) H(32) 107.8 . . . no
C(24) C(23) H(33) 107.8 . . . no
H(32) C(23) H(33) 109.0 . . . no
C(23) C(24) H(34) 109.4 . . . no
C(23) C(24) H(35) 109.4 . . . no
C(23) C(24) H(36) 109.3 . . . no
H(34) C(24) H(35) 110.0 . . . no
H(34) C(24) H(36) 109.3 . . . no
H(35) C(24) H(36) 109.3 . . . no
C(22) C(25) H(37) 109.2 . . . no
C(22) C(25) H(38) 109.8 . . . no
C(22) C(25) H(39) 109.6 . . . no
H(37) C(25) H(38) 109.4 . . . no
H(37) C(25) H(39) 108.9 . . . no
H(38) C(25) H(39) 110.0 . . . no
O(9) C(26) C(7) 108.7(7) . . . yes
O(9) C(26) C(27) 111.5(9) . . . yes
O(9) C(26) H(40) 107.8 . . . no
C(7) C(26) C(27) 112.2(9) . . . yes
C(7) C(26) H(40) 108.5 . . . no
C(27) C(26) H(40) 108.1 . . . no
C(26) C(27) H(44) 109.9 . . . no
C(26) C(27) H(45) 109.2 . . . no
C(26) C(27) H(46) 109.7 . . . no
H(44) C(27) H(45) 109.4 . . . no
H(44) C(27) H(46) 109.9 . . . no
H(45) C(27) H(46) 108.7 . . . no
C(9) C(28) C(29) 109.8(9) . . . yes
C(9) C(28) C(30) 111.2(9) . . . yes
C(9) C(28) H(68) 108.4 . . . no
C(29) C(28) C(30) 109.6(10) . . . yes
C(29) C(28) H(68) 109.0 . . . no
C(30) C(28) H(68) 108.8 . . . no
C(28) C(29) H(72) 109.8 . . . no
C(28) C(29) H(73) 109.6 . . . no
C(28) C(29) H(74) 108.9 . . . no
H(72) C(29) H(73) 110.4 . . . no
H(72) C(29) H(74) 109.2 . . . no
H(73) C(29) H(74) 108.8 . . . no
C(28) C(30) H(69) 109.3 . . . no
C(28) C(30) H(70) 109.0 . . . no
C(28) C(30) H(71) 108.9 . . . no
H(69) C(30) H(70) 109.9 . . . no
H(69) C(30) H(71) 109.9 . . . no
H(70) C(30) H(71) 109.8 . . . no
C(11) C(31) C(32) 112.5(9) . . . yes
C(11) C(31) H(47) 108.9 . . . no
C(11) C(31) H(48) 109.0 . . . no
C(32) C(31) H(47) 108.1 . . . no
C(32) C(31) H(48) 108.8 . . . no
H(47) C(31) H(48) 109.6 . . . no
C(31) C(32) H(49) 109.6 . . . no
C(31) C(32) H(50) 108.7 . . . no
C(31) C(32) H(51) 109.4 . . . no
H(49) C(32) H(50) 109.5 . . . no
H(49) C(32) H(51) 110.4 . . . no
H(50) C(32) H(51) 109.2 . . . no
C(13) C(33) C(34) 112.7(8) . . . yes
C(13) C(33) C(36) 113.5(8) . . . yes
C(13) C(33) H(52) 106.3 . . . no
C(34) C(33) C(36) 110.2(8) . . . yes
C(34) C(33) H(52) 107.2 . . . no
C(36) C(33) H(52) 106.4 . . . no
C(33) C(34) C(35) 114(1) . . . yes
C(33) C(34) H(56) 107.5 . . . no
C(33) C(34) H(57) 108.0 . . . no
C(35) C(34) H(56) 107.9 . . . no
C(35) C(34) H(57) 109.2 . . . no
H(56) C(34) H(57) 109.1 . . . no
C(34) C(35) H(58) 110.8 . . . no
C(34) C(35) H(59) 110.0 . . . no
C(34) C(35) H(60) 109.2 . . . no
H(58) C(35) H(59) 109.9 . . . no
H(58) C(35) H(60) 108.9 . . . no
H(59) C(35) H(60) 108.0 . . . no
C(33) C(36) H(53) 109.1 . . . no
C(33) C(36) H(54) 109.2 . . . no
C(33) C(36) H(55) 109.7 . . . no
H(53) C(36) H(54) 109.5 . . . no
H(53) C(36) H(55) 109.4 . . . no
H(54) C(36) H(55) 109.8 . . . no
O(10) C(37) C(15) 107.8(6) . . . yes
O(10) C(37) C(38) 111.4(7) . . . yes
O(10) C(37) H(61) 108.8 . . . no
C(15) C(37) C(38) 112.0(7) . . . yes
C(15) C(37) H(61) 108.3 . . . no
C(38) C(37) H(61) 108.5 . . . no
C(37) C(38) H(62) 109.8 . . . no
C(37) C(38) H(63) 110.2 . . . no
C(37) C(38) H(64) 109.3 . . . no
H(62) C(38) H(63) 109.9 . . . no
H(62) C(38) H(64) 108.7 . . . no
H(63) C(38) H(64) 108.9 . . . no

loop_
_geom_bond_atom_site_label_1
_geom_bond_atom_site_label_2
_geom_bond_distance
_geom_bond_site_symmetry_1
_geom_bond_site_symmetry_2
_geom_bond_publ_flag
O(1) C(2) 1.228(9) . . yes
O(2) C(4) 1.248(8) . . yes
O(3) C(6) 1.220(9) . . yes
O(4) C(8) 1.242(9) . . yes
O(5) C(10) 1.222(9) . . yes
O(6) C(12) 1.225(9) . . yes
O(7) C(14) 1.216(9) . . yes
O(8) C(16) 1.237(8) . . yes
O(9) C(26) 1.43(1) . . yes
O(10) C(37) 1.416(9) . . yes
N(1) C(1) 1.456(10) . . yes
N(1) C(16) 1.345(9) . . yes
N(1) H(1) 0.95 . . no
N(2) C(2) 1.331(9) . . yes
N(2) C(3) 1.465(9) . . yes
N(2) H(2) 0.95 . . no
N(3) C(4) 1.313(9) . . yes
N(3) C(5) 1.447(9) . . yes
N(3) H(3) 0.95 . . no
N(4) C(6) 1.319(10) . . yes
N(4) C(7) 1.442(9) . . yes
N(4) H(4) 0.95 . . no
N(5) C(8) 1.34(1) . . yes
N(5) C(9) 1.435(10) . . yes
N(5) H(5) 0.95 . . no
N(6) C(10) 1.327(9) . . yes
N(6) C(11) 1.453(10) . . yes
N(6) H(6) 0.95 . . no
N(7) C(12) 1.36(1) . . yes
N(7) C(13) 1.464(9) . . yes
N(7) H(7) 0.95 . . no
N(8) C(14) 1.343(9) . . yes
N(8) C(15) 1.463(9) . . yes
N(8) H(8) 0.95 . . no
C(1) C(2) 1.54(1) . . yes
C(1) C(17) 1.53(1) . . yes
C(1) H(9) 0.95 . . no
C(3) C(4) 1.52(1) . . yes
C(3) C(20) 1.52(1) . . yes
C(3) H(10) 0.95 . . no
C(5) C(6) 1.56(1) . . yes
C(5) C(22) 1.52(1) . . yes
C(5) H(11) 0.95 . . no
C(7) C(8) 1.53(1) . . yes
C(7) C(26) 1.51(1) . . yes
C(7) H(12) 0.95 . . no
C(9) C(10) 1.52(1) . . yes
C(9) C(28) 1.53(1) . . yes
C(9) H(13) 0.95 . . no
C(11) C(12) 1.52(1) . . yes
C(11) C(31) 1.53(1) . . yes
C(11) H(14) 0.95 . . no
C(13) C(14) 1.53(1) . . yes
C(13) C(33) 1.54(1) . . yes
C(13) H(15) 0.95 . . no
C(15) C(16) 1.51(1) . . yes
C(15) C(37) 1.50(1) . . yes
C(15) H(16) 0.95 . . no
C(17) C(18) 1.51(1) . . yes
C(17) C(19) 1.50(1) . . yes
C(17) H(17) 0.95 . . no
C(18) H(23) 0.94 . . no
C(18) H(24) 0.95 . . no
C(18) H(25) 0.96 . . no
C(19) H(18) 0.94 . . no
C(19) H(19) 1.01 . . no
C(19) H(75) 1.12 . . no
C(20) C(21) 1.52(1) . . yes
C(20) H(26) 0.95 . . no
C(20) H(27) 0.95 . . no
C(21) H(84) 0.96 . . no
C(21) H(85) 0.97 . . no
C(21) H(86) 0.96 . . no
C(22) C(23) 1.52(1) . . yes
C(22) C(25) 1.52(1) . . yes
C(22) H(31) 0.95 . . no
C(23) C(24) 1.52(2) . . yes
C(23) H(32) 0.95 . . no
C(23) H(33) 0.95 . . no
C(24) H(34) 0.95 . . no
C(24) H(35) 0.95 . . no
C(24) H(36) 0.95 . . no
C(25) H(37) 0.96 . . no
C(25) H(38) 0.94 . . no
C(25) H(39) 0.95 . . no
C(26) C(27) 1.51(1) . . yes
C(26) H(40) 0.95 . . no
C(27) H(44) 0.94 . . no
C(27) H(45) 0.96 . . no
C(27) H(46) 0.95 . . no
C(28) C(29) 1.53(1) . . yes
C(28) C(30) 1.47(2) . . yes
C(28) H(68) 0.95 . . no
C(29) H(72) 0.94 . . no
C(29) H(73) 0.95 . . no
C(29) H(74) 0.96 . . no
C(30) H(69) 0.95 . . no
C(30) H(70) 0.95 . . no
C(30) H(71) 0.95 . . no
C(31) C(32) 1.52(1) . . yes
C(31) H(47) 0.95 . . no
C(31) H(48) 0.95 . . no
C(32) H(49) 0.94 . . no
C(32) H(50) 0.96 . . no
C(32) H(51) 0.95 . . no
C(33) C(34) 1.55(1) . . yes
C(33) C(36) 1.50(1) . . yes
C(33) H(52) 0.95 . . no
C(34) C(35) 1.44(2) . . yes
C(34) H(56) 0.95 . . no
C(34) H(57) 0.95 . . no
C(35) H(58) 0.94 . . no
C(35) H(59) 0.95 . . no
C(35) H(60) 0.96 . . no
C(36) H(53) 0.95 . . no
C(36) H(54) 0.95 . . no
C(36) H(55) 0.95 . . no
C(37) C(38) 1.51(1) . . yes
C(37) H(61) 0.95 . . no
C(38) H(62) 0.95 . . no
C(38) H(63) 0.95 . . no
C(38) H(64) 0.96 . . no

loop_
_geom_contact_atom_site_label_1
_geom_contact_atom_site_label_2
_geom_contact_distance
_geom_contact_site_symmetry_1
_geom_contact_site_symmetry_2
_geom_contact_publ_flag
O(1) O(11) 2.742(8) . . no
O(3) O(12) 2.767(9) . 3_556 no
O(4) N(7) 2.865(8) . 2_655 no
O(4) C(33) 3.51(1) . 2_655 no
O(4) C(11) 3.519(10) . 2_655 no
O(5) O(9) 2.811(9) . 2_654 no
O(5) C(26) 3.30(1) . 2_654 no
O(7) O(11) 2.817(9) . 2_554 no
O(7) C(21) 3.57(1) . 1_554 no
O(8) N(3) 3.045(8) . 2_554 no
O(8) C(3) 3.354(9) . 2_554 no
O(10) O(12) 2.662(8) . 2 no
O(11) O(12) 2.710(10) . . no
O(11) C(29) 3.56(1) . 3_456 no
O(12) C(37) 3.30(1) . 2_554 no
O(12) C(38) 3.53(1) . 2_554 no

loop_
_geom_torsion_atom_site_label_1
_geom_torsion_atom_site_label_2
_geom_torsion_atom_site_label_3
_geom_torsion_atom_site_label_4
_geom_torsion_site_symmetry_1
_geom_torsion_site_symmetry_2
_geom_torsion_site_symmetry_3
_geom_torsion_site_symmetry_4
_geom_torsion
_geom_torsion_publ_flag
O(1) C(2) N(2) C(3) . . . . 3(1) no
O(1) C(2) C(1) N(1) . . . . 173.5(7) no
O(1) C(2) C(1) C(17) . . . . 42(1) no
O(2) C(4) N(3) C(5) . . . . 13(1) no
O(2) C(4) C(3) N(2) . . . . -45.6(9) no
O(2) C(4) C(3) C(20) . . . . 77.6(9) no
O(3) C(6) N(4) C(7) . . . . -8(1) no
O(3) C(6) C(5) N(3) . . . . 172.7(7) no
O(3) C(6) C(5) C(22) . . . . -59(1) no
O(4) C(8) N(5) C(9) . . . . -6(1) no
O(4) C(8) C(7) N(4) . . . . 170.5(8) no
O(4) C(8) C(7) C(26) . . . . -64(1) no
O(5) C(10) N(6) C(11) . . . . 0(1) no
O(5) C(10) C(9) N(5) . . . . -120.6(9) no
O(5) C(10) C(9) C(28) . . . . 114(1) no
O(6) C(12) N(7) C(13) . . . . 8(1) no
O(6) C(12) C(11) N(6) . . . . -25(1) no
O(6) C(12) C(11) C(31) . . . . 97.3(10) no
O(7) C(14) N(8) C(15) . . . . -1(1) no
O(7) C(14) C(13) N(7) . . . . 158.0(8) no
O(7) C(14) C(13) C(33) . . . . -79(1) no
O(8) C(16) N(1) C(1) . . . . 4(1) no
O(8) C(16) C(15) N(8) . . . . 170.8(7) no
O(8) C(16) C(15) C(37) . . . . -67.3(9) no
O(9) C(26) C(7) N(4) . . . . 62.9(9) no
O(9) C(26) C(7) C(8) . . . . -62.4(8) no
O(10) C(37) C(15) N(8) . . . . 57.6(8) no
O(10) C(37) C(15) C(16) . . . . -67.3(8) no
N(1) C(1) C(2) N(2) . . . . -4.1(10) no
N(1) C(1) C(17) C(18) . . . . 54(1) no
N(1) C(1) C(17) C(19) . . . . -71.2(10) no
N(1) C(16) C(15) N(8) . . . . -14(1) no
N(1) C(16) C(15) C(37) . . . . 107.4(8) no
N(2) C(2) C(1) C(17) . . . . -135.4(7) no
N(2) C(3) C(4) N(3) . . . . 140.0(7) no
N(2) C(3) C(20) C(21) . . . . -172.5(8) no
N(3) C(4) C(3) C(20) . . . . -96.8(8) no
N(3) C(5) C(6) N(4) . . . . -6(1) no
N(3) C(5) C(22) C(23) . . . . 59.3(10) no
N(3) C(5) C(22) C(25) . . . . -67.6(9) no
N(4) C(6) C(5) C(22) . . . . 120.6(8) no
N(4) C(7) C(8) N(5) . . . . -8(1) no
N(4) C(7) C(26) C(27) . . . . -60(1) no
N(5) C(8) C(7) C(26) . . . . 116.2(9) no
N(5) C(9) C(10) N(6) . . . . 58(1) no
N(5) C(9) C(28) C(29) . . . . 65(1) no
N(5) C(9) C(28) C(30) . . . . -173.3(9) no
N(6) C(10) C(9) C(28) . . . . -66(1) no
N(6) C(11) C(12) N(7) . . . . 162.2(7) no
N(6) C(11) C(31) C(32) . . . . -57(1) no
N(7) C(12) C(11) C(31) . . . . -74.9(9) no
N(7) C(13) C(14) N(8) . . . . -25(1) no
N(7) C(13) C(33) C(34) . . . . -171.4(8) no
N(7) C(13) C(33) C(36) . . . . 62.4(9) no
N(8) C(14) C(13) C(33) . . . . 96.2(9) no
N(8) C(15) C(37) C(38) . . . . -65.2(9) no
C(1) N(1) C(16) C(15) . . . . -169.8(7) no
C(1) C(2) N(2) C(3) . . . . -178.7(6) no
C(2) N(2) C(3) C(4) . . . . -60.5(9) no
C(2) N(2) C(3) C(20) . . . . 175.5(7) no
C(2) C(1) N(1) C(16) . . . . 99.0(8) no
C(2) C(1) C(17) C(18) . . . . -175.9(8) no
C(2) C(1) C(17) C(19) . . . . 58(1) no
C(3) C(4) N(3) C(5) . . . . -172.3(6) no
C(4) N(3) C(5) C(6) . . . . -71.7(9) no
C(4) N(3) C(5) C(22) . . . . 162.2(7) no
C(4) C(3) C(20) C(21) . . . . 65(1) no
C(5) C(6) N(4) C(7) . . . . 170.6(7) no
C(5) C(22) C(23) C(24) . . . . 167.2(9) no
C(6) N(4) C(7) C(8) . . . . -75.4(10) no
C(6) N(4) C(7) C(26) . . . . 160.4(8) no
C(6) C(5) C(22) C(23) . . . . -68.3(9) no
C(6) C(5) C(22) C(25) . . . . 164.9(7) no
C(7) C(8) N(5) C(9) . . . . 173.1(7) no
C(8) N(5) C(9) C(10) . . . . 101.3(9) no
C(8) N(5) C(9) C(28) . . . . -133.0(9) no
C(8) C(7) C(26) C(27) . . . . 173.9(8) no
C(9) C(10) N(6) C(11) . . . . -179.1(7) no
C(10) N(6) C(11) C(12) . . . . -128.0(9) no
C(10) N(6) C(11) C(31) . . . . 110.5(10) no
C(10) C(9) C(28) C(29) . . . . -168.4(8) no
C(10) C(9) C(28) C(30) . . . . -46(1) no
C(11) C(12) N(7) C(13) . . . . -179.7(7) no
C(12) N(7) C(13) C(14) . . . . -55(1) no
C(12) N(7) C(13) C(33) . . . . -179.3(8) no
C(12) C(11) C(31) C(32) . . . . -179.6(9) no
C(13) C(14) N(8) C(15) . . . . -177.9(7) no
C(13) C(33) C(34) C(35) . . . . 64(1) no
C(14) N(8) C(15) C(16) . . . . -71.1(9) no
C(14) N(8) C(15) C(37) . . . . 167.1(7) no
C(14) C(13) C(33) C(34) . . . . 63(1) no
C(14) C(13) C(33) C(36) . . . . -63(1) no
C(16) N(1) C(1) C(17) . . . . -131.0(8) no
C(16) C(15) C(37) C(38) . . . . 169.9(7) no
C(24) C(23) C(22) C(25) . . . . -67(1) no
C(35) C(34) C(33) C(36) . . . . -167(1) no

loop_
_cod_related_entry_id
_cod_related_entry_database
_cod_related_entry_code
1 ChemSpider 30653691
